data_4312878
loop_
_publ_author_name
'F. Benetollo'
'Gabriella Bombieri'
'L. Calabi'
'S. Aime'
'M. Botta'

_publ_contact_author
;
      Bombieri Gabriella
      Istituto Chimica Farmaceutica
      Viale Abruzzi 42
      20131 Milano
      Italy
;
_publ_contact_author_email gabriella.bombieri@unimi.it
_publ_contact_author_fax '++39 02 50317565'
_publ_contact_author_phone '++39 02 50317516'
_publ_section_title
;
 Structural Variations Across the Lanthanide Series of Macrocyclic DOTA
 Complexes: Insights into the Design of Contrast Agents for Magnetic
 Resonance Imaging
;
_journal_name_full 'Inorganic Chemistry'
_journal_page_first 148
_journal_page_last 157
_journal_paper_doi 10.1021/ic025790n
_journal_volume 42
_journal_year 2003
_chemical_formula_moiety Na[Ce(DOTA)]^.^6H~2~O^.^0.5KCl
_chemical_formula_sum 'C13.5 H35 Cl0.5 K1.5 N4 O14 Tm'
_chemical_formula_weight 722.76
_chemical_name_systematic
; 
 ? 
;
_space_group_IT_number 15
_symmetry_cell_setting monoclinic
_symmetry_space_group_name_Hall '-C 2yc'
_symmetry_space_group_name_H-M 'C 1 2/c 1'
_atom_sites_solution_hydrogens geom
_atom_sites_solution_primary direct
_atom_sites_solution_secondary difmap
_audit_creation_method SHELXL-97
_cell_angle_alpha 90.00
_cell_angle_beta 111.09(3)
_cell_angle_gamma 90.00
_cell_formula_units_Z 8
_cell_length_a 37.550(6)
_cell_length_b 8.981(3)
_cell_length_c 16.783(5)
_cell_measurement_temperature 293(2)
_cell_volume 5281(3)
_computing_structure_refinement 'SHELXL-97 (Sheldrick, 1997)'
_computing_structure_solution 'SHELXS-97 (Sheldrick, 1990)'
_diffrn_ambient_temperature 293(2)
_diffrn_measured_fraction_theta_full 0.456
_diffrn_measured_fraction_theta_max 0.456
_diffrn_radiation_monochromator graphite
_diffrn_radiation_source 'fine-focus sealed tube'
_diffrn_radiation_type MoK\a
_diffrn_radiation_wavelength 0.71073
_diffrn_reflns_av_R_equivalents 0.0334
_diffrn_reflns_av_sigmaI/netI 0.0366
_diffrn_reflns_limit_h_max 41
_diffrn_reflns_limit_h_min -44
_diffrn_reflns_limit_k_max 10
_diffrn_reflns_limit_k_min -10
_diffrn_reflns_limit_l_max 19
_diffrn_reflns_limit_l_min 0
_diffrn_reflns_number 8489
_diffrn_reflns_theta_full 25.00
_diffrn_reflns_theta_max 25.00
_diffrn_reflns_theta_min 3.21
_exptl_absorpt_coefficient_mu 3.715
_exptl_crystal_density_diffrn 1.818
_exptl_crystal_density_method 'not measured'
_exptl_crystal_F_000 2896
_refine_diff_density_max 1.271
_refine_diff_density_min -1.296
_refine_diff_density_rms 0.114
_refine_ls_extinction_coef 0.00010(5)
_refine_ls_extinction_expression Fc^*^=kFc[1+0.001xFc^2^\l^3^/sin(2\q)]^-1/4^
_refine_ls_extinction_method SHELXL
_refine_ls_goodness_of_fit_ref 1.223
_refine_ls_hydrogen_treatment mixed
_refine_ls_matrix_type full
_refine_ls_number_parameters 441
_refine_ls_number_reflns 4541
_refine_ls_number_restraints 0
_refine_ls_restrained_S_all 1.223
_refine_ls_R_factor_all 0.0349
_refine_ls_R_factor_gt 0.0348
_refine_ls_shift/su_max 0.009
_refine_ls_shift/su_mean 0.001
_refine_ls_structure_factor_coef Fsqd
_refine_ls_weighting_details 'w=1/[\s^2^(Fo^2^)+(0.0263P)^2^+42.0475P] where P=(Fo^2^+2Fc^2^)/3'
_refine_ls_weighting_scheme calc
_refine_ls_wR_factor_gt 0.0875
_refine_ls_wR_factor_ref 0.0876
_reflns_number_gt 4536
_reflns_number_total 4541
_reflns_threshold_expression >2sigma(I)
_cod_data_source_file ic025790n_s1_5.cif
_cod_data_source_block tmdotap
_cod_depositor_comments
;
The following automatic conversions were performed:

'_refine_ls_weighting_scheme' value 'calc
w=1/[\s^2^(Fo^2^)+(0.0263P)^2^+42.0475P] where P=(Fo^2^+2Fc^2^)/3'
was changed to 'calc'. New tag '_refine_ls_weighting_details' was
created. The value of the new tag was set to
'w=1/[\s^2^(Fo^2^)+(0.0263P)^2^+42.0475P] where P=(Fo^2^+2Fc^2^)/3'.

Automatic conversion script
Id: cif_fix_values 3143 2015-03-26 13:38:13Z robertas 
;
_cod_original_formula_sum 'C13.50 H35 Cl0.50 K1.50 N4 O14 Tm'
_cod_database_code 4312878

loop_
_symmetry_equiv_pos_as_xyz
'x, y, z'
'-x, y, -z+1/2'
'x+1/2, y+1/2, z'
'-x+1/2, y+1/2, -z+1/2'
'-x, -y, -z'
'x, -y, z-1/2'
'-x+1/2, -y+1/2, -z'
'x+1/2, -y+1/2, z-1/2'

loop_
_atom_site_label
_atom_site_type_symbol
_atom_site_fract_x
_atom_site_fract_y
_atom_site_fract_z
_atom_site_U_iso_or_equiv
_atom_site_adp_type
_atom_site_occupancy
_atom_site_calc_flag
_atom_site_refinement_flags
_atom_site_disorder_assembly
_atom_site_disorder_group
Tm Tm 0.147563(6) 0.18981(2) 0.115426(13) 0.02490(12) Uani 1 d . . .
K1 K 0.23355(5) 0.2402(2) -0.14927(11) 0.0582(4) Uani 1 d . . .
K2 K 0.27550(19) 0.5441(7) -0.0106(5) 0.0530(14) Uani 0.50 d P . .
N1 N 0.09318(13) 0.1113(5) 0.1604(3) 0.0335(10) Uani 1 d . . .
N4 N 0.12968(13) 0.4041(5) 0.1916(3) 0.0348(11) Uani 1 d . . .
N7 N 0.12678(13) 0.4109(5) 0.0155(3) 0.0334(10) Uani 1 d . . .
N10 N 0.09051(13) 0.1216(6) -0.0156(3) 0.0323(10) Uani 1 d . . .
O1A O 0.15843(16) -0.1354(7) 0.3110(4) 0.0731(17) Uani 1 d . . .
O1B O 0.16765(12) 0.0635(5) 0.2409(2) 0.0433(10) Uani 1 d . . .
O4A O 0.22873(13) 0.4534(6) 0.3158(3) 0.0565(13) Uani 1 d . . .
O4B O 0.19945(11) 0.3253(5) 0.1971(3) 0.0391(10) Uani 1 d . . .
O7A O 0.21350(12) 0.3676(6) -0.0257(3) 0.0480(11) Uani 1 d . . .
O7B O 0.18252(11) 0.2142(4) 0.0299(2) 0.0338(9) Uani 1 d . . .
O10B O 0.15006(12) -0.0483(4) 0.0702(3) 0.0405(9) Uani 1 d . . .
O10A O 0.15082(15) -0.1702(5) -0.0459(3) 0.0577(13) Uani 1 d . . .
C1 C 0.1050(2) -0.0357(8) 0.2016(5) 0.0463(16) Uani 1 d . . .
H10 H 0.0988(19) -0.115(9) 0.156(5) 0.048(19) Uiso 1 d . . .
H11 H 0.0919(19) -0.069(8) 0.233(4) 0.041(17) Uiso 1 d . . .
C2 C 0.08949(19) 0.2169(8) 0.2263(4) 0.0411(14) Uani 1 d . . .
H20 H 0.111(2) 0.190(7) 0.277(5) 0.043(19) Uiso 1 d . . .
H21 H 0.061(2) 0.188(8) 0.236(5) 0.06(2) Uiso 1 d . . .
C3 C 0.09277(19) 0.3763(8) 0.2035(5) 0.0436(15) Uani 1 d . . .
H31 H 0.0696(18) 0.392(7) 0.144(4) 0.038(16) Uiso 1 d . . .
H30 H 0.0935(18) 0.431(8) 0.252(4) 0.040(17) Uiso 1 d . . .
C4 C 0.1618(2) 0.4171(9) 0.2739(4) 0.0437(15) Uani 1 d . . .
H40 H 0.1631(18) 0.341(8) 0.305(4) 0.035(18) Uiso 1 d . . .
H41 H 0.161(2) 0.515(12) 0.295(6) 0.08(3) Uiso 1 d . . .
C5 C 0.1276(2) 0.5466(7) 0.1438(5) 0.0459(15) Uani 1 d . . .
H50 H 0.1550(19) 0.579(7) 0.158(4) 0.040(17) Uiso 1 d . . .
H51 H 0.112(2) 0.622(9) 0.162(5) 0.06(2) Uiso 1 d . . .
C6 C 0.1080(2) 0.5276(8) 0.0494(4) 0.0451(15) Uani 1 d . . .
H60 H 0.1097(16) 0.620(7) 0.023(4) 0.031(15) Uiso 1 d . . .
H61 H 0.080(2) 0.494(9) 0.030(5) 0.06(2) Uiso 1 d . . .
C7 C 0.16258(19) 0.4677(7) 0.0085(4) 0.0387(13) Uani 1 d . . .
H70 H 0.1796(18) 0.518(7) 0.053(4) 0.033(16) Uiso 1 d . . .
H71 H 0.1577(19) 0.531(9) -0.040(5) 0.05(2) Uiso 1 d . . .
C8 C 0.10099(17) 0.3630(8) -0.0703(4) 0.0400(14) Uani 1 d . . .
H80 H 0.1184(16) 0.316(6) -0.101(4) 0.025(14) Uiso 1 d . . .
H81 H 0.0911(17) 0.440(7) -0.098(4) 0.029(15) Uiso 1 d . . .
C9 C 0.07168(17) 0.2530(8) -0.0661(4) 0.0416(14) Uani 1 d . . .
H91 H 0.054(2) 0.220(9) -0.118(5) 0.06(2) Uiso 1 d . . .
H90 H 0.0549(19) 0.305(7) -0.038(4) 0.038(17) Uiso 1 d . . .
C10 C 0.10616(19) 0.0240(8) -0.0664(4) 0.0404(14) Uani 1 d . . .
H101 H 0.1182(16) 0.085(6) -0.093(3) 0.023(14) Uiso 1 d . . .
H100 H 0.0885(18) -0.025(8) -0.100(4) 0.036(17) Uiso 1 d . . .
C11 C 0.06247(18) 0.0347(8) 0.0099(4) 0.0438(15) Uani 1 d . . .
H110 H 0.038(2) 0.051(8) -0.039(5) 0.050(19) Uiso 1 d . . .
H111 H 0.0729(19) -0.074(8) 0.024(4) 0.048(19) Uiso 1 d . . .
C12 C 0.05707(17) 0.1009(8) 0.0876(4) 0.0412(15) Uani 1 d . . .
H120 H 0.039(2) 0.063(8) 0.098(4) 0.045(19) Uiso 1 d . . .
H121 H 0.0444(17) 0.209(7) 0.078(4) 0.033(16) Uiso 1 d . . .
C1A C 0.14682(19) -0.0377(8) 0.2566(4) 0.0450(15) Uani 1 d . . .
C4A C 0.19968(18) 0.3991(7) 0.2621(4) 0.0406(14) Uani 1 d . . .
C7A C 0.18799(16) 0.3403(7) 0.0023(3) 0.0336(12) Uani 1 d . . .
C10A C 0.13766(18) -0.0748(7) -0.0115(4) 0.0387(13) Uani 1 d . . .
OW1 O -0.01576(16) 0.3529(8) -0.0179(3) 0.0745(18) Uani 1 d . . .
OW2 O 0.0364(2) 0.7124(8) 0.1930(5) 0.096(2) Uani 1 d . . .
OW3 O 0.26008(17) 0.5722(8) 0.1370(4) 0.086(2) Uani 1 d . . .
OW4 O 0.20913(15) 0.7709(7) 0.1733(4) 0.0636(14) Uani 1 d . . .
OW5 O 0.0343(2) 0.2808(7) 0.3703(4) 0.0829(18) Uani 1 d . . .
Cl Cl 0.0000 -0.0018(3) 0.2500 0.0623(7) Uani 1 d S . .
OW6 O 0.0000 0.4959(10) 0.2500 0.093(3) Uani 1 d S . .
OW7 O 0.2319(6) 0.900(3) 0.0104(15) 0.092(9) Uani 0.50 d P . .

loop_
_atom_site_aniso_label
_atom_site_aniso_U_11
_atom_site_aniso_U_22
_atom_site_aniso_U_33
_atom_site_aniso_U_23
_atom_site_aniso_U_13
_atom_site_aniso_U_12
Tm 0.02746(16) 0.02626(16) 0.02143(15) 0.00058(9) 0.00933(10) 0.00278(9)
K1 0.0523(9) 0.0697(11) 0.0541(9) 0.0081(8) 0.0208(7) 0.0116(8)
K2 0.040(3) 0.070(3) 0.055(3) -0.010(2) 0.024(2) -0.014(2)
N1 0.036(2) 0.034(3) 0.036(2) 0.005(2) 0.019(2) 0.004(2)
N4 0.035(2) 0.035(3) 0.036(2) -0.005(2) 0.013(2) 0.007(2)
N7 0.035(2) 0.032(3) 0.038(2) 0.009(2) 0.019(2) 0.009(2)
N10 0.031(2) 0.039(3) 0.026(2) -0.002(2) 0.0097(19) -0.001(2)
O1A 0.075(4) 0.080(4) 0.076(4) 0.053(3) 0.041(3) 0.036(3)
O1B 0.044(2) 0.054(3) 0.029(2) 0.0144(19) 0.0097(18) 0.010(2)
O4A 0.047(3) 0.064(3) 0.047(3) -0.026(2) 0.002(2) 0.000(2)
O4B 0.033(2) 0.048(3) 0.037(2) -0.0131(19) 0.0135(17) -0.0008(18)
O7A 0.044(2) 0.055(3) 0.053(3) -0.002(2) 0.028(2) -0.005(2)
O7B 0.040(2) 0.032(2) 0.034(2) -0.0017(16) 0.0180(17) 0.0028(17)
O10B 0.051(2) 0.027(2) 0.041(2) -0.0013(18) 0.0140(19) 0.0032(18)
O10A 0.070(3) 0.041(3) 0.066(3) -0.011(2) 0.031(3) 0.008(2)
C1 0.056(4) 0.038(4) 0.054(4) 0.014(3) 0.031(3) -0.001(3)
C2 0.044(3) 0.050(4) 0.038(3) 0.002(3) 0.024(3) 0.007(3)
C3 0.045(4) 0.047(4) 0.047(4) -0.004(3) 0.026(3) 0.009(3)
C4 0.052(4) 0.044(4) 0.036(3) -0.014(3) 0.016(3) 0.000(3)
C5 0.055(4) 0.028(3) 0.062(4) -0.005(3) 0.030(3) 0.001(3)
C6 0.055(4) 0.036(3) 0.052(4) 0.015(3) 0.028(3) 0.016(3)
C7 0.045(3) 0.029(3) 0.047(4) 0.008(3) 0.021(3) -0.001(3)
C8 0.037(3) 0.049(4) 0.029(3) 0.017(3) 0.005(2) 0.012(3)
C9 0.032(3) 0.055(4) 0.029(3) 0.005(3) 0.001(3) 0.008(3)
C10 0.041(3) 0.048(4) 0.031(3) -0.010(3) 0.012(3) -0.009(3)
C11 0.035(3) 0.054(4) 0.042(3) -0.002(3) 0.012(3) -0.008(3)
C12 0.027(3) 0.054(4) 0.045(3) 0.002(3) 0.015(3) -0.005(3)
C1A 0.054(4) 0.046(4) 0.043(3) 0.014(3) 0.027(3) 0.018(3)
C4A 0.043(3) 0.041(3) 0.035(3) -0.009(3) 0.011(3) 0.003(3)
C7A 0.037(3) 0.041(3) 0.027(3) -0.003(2) 0.017(2) -0.004(3)
C10A 0.047(3) 0.027(3) 0.045(3) -0.006(3) 0.019(3) -0.007(3)
OW1 0.071(3) 0.108(5) 0.058(3) 0.030(3) 0.040(3) 0.051(3)
OW2 0.083(5) 0.077(5) 0.128(6) -0.011(4) 0.040(4) -0.008(4)
OW3 0.065(4) 0.100(5) 0.078(4) -0.036(4) 0.007(3) 0.002(3)
OW4 0.055(3) 0.067(3) 0.069(3) 0.008(3) 0.022(3) 0.019(3)
OW5 0.093(5) 0.070(4) 0.079(4) -0.008(3) 0.023(4) 0.006(3)
Cl 0.0729(17) 0.0481(14) 0.0611(15) 0.000 0.0182(13) 0.000
OW6 0.142(9) 0.051(5) 0.087(6) 0.000 0.042(6) 0.000
OW7 0.026(7) 0.20(3) 0.049(10) 0.052(15) 0.012(6) -0.004(13)

loop_
_atom_type_symbol
_atom_type_description
_atom_type_scat_dispersion_real
_atom_type_scat_dispersion_imag
_atom_type_scat_source
C C 0.0033 0.0016 'International Tables Vol C Tables 4.2.6.8 and 6.1.1.4'
H H 0.0000 0.0000 'International Tables Vol C Tables 4.2.6.8 and 6.1.1.4'
N N 0.0061 0.0033 'International Tables Vol C Tables 4.2.6.8 and 6.1.1.4'
O O 0.0106 0.0060 'International Tables Vol C Tables 4.2.6.8 and 6.1.1.4'
K K 0.2009 0.2494 'International Tables Vol C Tables 4.2.6.8 and 6.1.1.4'
Tm Tm -0.3139 5.2483 'International Tables Vol C Tables 4.2.6.8 and 6.1.1.4'
Cl Cl 0.1484 0.1585 'International Tables Vol C Tables 4.2.6.8 and 6.1.1.4'

loop_
_geom_angle_atom_site_label_1
_geom_angle_atom_site_label_2
_geom_angle_atom_site_label_3
_geom_angle
_geom_angle_site_symmetry_1
_geom_angle_site_symmetry_3
_geom_angle_publ_flag
O1B Tm O7B 123.96(15) . . ?
O1B Tm O10B 78.51(16) . . ?
O7B Tm O10B 77.20(15) . . ?
O1B Tm O4B 77.45(16) . . ?
O7B Tm O4B 76.50(14) . . ?
O10B Tm O4B 124.71(15) . . ?
O1B Tm N1 67.43(15) . . ?
O7B Tm N1 158.28(15) . . ?
O10B Tm N1 88.40(16) . . ?
O4B Tm N1 125.22(15) . . ?
O1B Tm N10 125.44(16) . . ?
O7B Tm N10 88.60(14) . . ?
O10B Tm N10 66.89(15) . . ?
O4B Tm N10 157.10(16) . . ?
N1 Tm N10 70.65(15) . . ?
O1B Tm N4 88.33(16) . . ?
O7B Tm N4 124.28(15) . . ?
O10B Tm N4 158.50(16) . . ?
O4B Tm N4 67.45(15) . . ?
N1 Tm N4 70.76(16) . . ?
N10 Tm N4 109.11(15) . . ?
O1B Tm N7 157.85(16) . . ?
O7B Tm N7 67.54(14) . . ?
O10B Tm N7 123.64(15) . . ?
O4B Tm N7 88.44(16) . . ?
N1 Tm N7 109.14(15) . . ?
N10 Tm N7 69.65(16) . . ?
N4 Tm N7 70.37(16) . . ?
O1B Tm K1 88.18(12) . 7 ?
O7B Tm K1 43.05(10) . 7 ?
O10B Tm K1 90.90(11) . 7 ?
O4B Tm K1 39.65(10) . 7 ?
N1 Tm K1 155.24(11) . 7 ?
N10 Tm K1 131.16(11) . 7 ?
N4 Tm K1 105.74(11) . 7 ?
N7 Tm K1 91.75(11) . 7 ?
O1B Tm K2 94.91(16) . 7 ?
O7B Tm K2 35.59(14) . 7 ?
O10B Tm K2 46.44(14) . 7 ?
O4B Tm K2 87.33(13) . 7 ?
N1 Tm K2 134.67(14) . 7 ?
N10 Tm K2 90.54(14) . 7 ?
N4 Tm K2 153.27(14) . 7 ?
N7 Tm K2 101.48(15) . 7 ?
K1 Tm K2 48.04(9) 7 7 ?
O7A K1 OW4 139.50(17) . 6_565 ?
O7A K1 O4A 74.37(16) . 6_565 ?
OW4 K1 O4A 80.78(16) 6_565 6_565 ?
O7A K1 O1A 77.96(15) . 6 ?
OW4 K1 O1A 79.52(17) 6_565 6 ?
O4A K1 O1A 107.12(18) 6_565 6 ?
O7A K1 OW3 113.91(19) . 7 ?
OW4 K1 OW3 91.67(19) 6_565 7 ?
O4A K1 OW3 171.7(2) 6_565 7 ?
O1A K1 OW3 74.7(2) 6 7 ?
O7A K1 O4B 142.24(14) . 7 ?
OW4 K1 O4B 71.84(14) 6_565 7 ?
O4A K1 O4B 97.78(15) 6_565 7 ?
O1A K1 O4B 138.18(15) 6 7 ?
OW3 K1 O4B 76.35(17) 7 7 ?
O7A K1 O7A 70.16(16) . 7 ?
OW4 K1 O7A 150.19(17) 6_565 7 ?
O4A K1 O7A 118.89(15) 6_565 7 ?
O1A K1 O7A 111.84(18) 6 7 ?
OW3 K1 O7A 66.73(16) 7 7 ?
O4B K1 O7A 82.82(12) 7 7 ?
O7A K1 O7B 86.99(13) . 7 ?
OW4 K1 O7B 124.33(14) 6_565 7 ?
O4A K1 O7B 88.84(13) 6_565 7 ?
O1A K1 O7B 153.87(17) 6 7 ?
OW3 K1 O7B 92.56(14) 7 7 ?
O4B K1 O7B 55.59(11) 7 7 ?
O7A K1 O7B 42.25(11) 7 7 ?
O7A K1 C7A 86.41(15) . 7 ?
OW4 K1 C7A 132.83(16) 6_565 7 ?
O4A K1 C7A 111.01(15) 6_565 7 ?
O1A K1 C7A 132.76(19) 6 7 ?
OW3 K1 C7A 71.65(16) 7 7 ?
O4B K1 C7A 61.53(13) 7 7 ?
O7A K1 C7A 22.78(13) 7 7 ?
O7B K1 C7A 23.32(13) 7 7 ?
O7A K1 K2 49.80(16) . . ?
OW4 K1 K2 128.60(19) 6_565 . ?
O4A K1 K2 50.65(17) 6_565 . ?
O1A K1 K2 125.46(16) 6 . ?
OW3 K1 K2 135.13(18) 7 . ?
O4B K1 K2 96.32(14) 7 . ?
O7A K1 K2 68.45(16) 7 . ?
O7B K1 K2 50.80(13) 7 . ?
C7A K1 K2 66.32(16) 7 . ?
O7A K1 K2 67.84(14) . 7 ?
OW4 K1 K2 130.62(16) 6_565 7 ?
O4A K1 K2 142.18(15) 6_565 7 ?
O1A K1 K2 66.86(19) 6 7 ?
OW3 K1 K2 46.14(17) 7 7 ?
O4B K1 K2 110.96(14) 7 7 ?
O7A K1 K2 45.68(13) 7 7 ?
O7B K1 K2 87.77(13) 7 7 ?
C7A K1 K2 65.95(15) 7 7 ?
K2 K1 K2 100.60(14) . 7 ?
O7A K1 Tm 113.34(11) . 7 ?
OW4 K1 Tm 94.17(12) 6_565 7 ?
O4A K1 Tm 82.61(11) 6_565 7 ?
O1A K1 Tm 167.16(13) 6 7 ?
OW3 K1 Tm 94.50(14) 7 7 ?
O4B K1 Tm 29.53(8) 7 7 ?
O7A K1 Tm 68.69(9) 7 7 ?
O7B K1 Tm 30.16(7) 7 7 ?
C7A K1 Tm 46.13(10) 7 7 ?
K2 K1 Tm 67.14(11) . 7 ?
K2 K1 Tm 110.70(11) 7 7 ?
OW7 K2 OW3 70(3) 7_565 . ?
OW7 K2 O7A 96(3) 7_565 . ?
OW3 K2 O7A 72.0(3) . . ?
OW7 K2 O4A 83(3) 7_565 6_565 ?
OW3 K2 O4A 132.7(3) . 6_565 ?
O7A K2 O4A 73.5(2) . 6_565 ?
OW7 K2 O10A 94(3) 7_565 7 ?
OW3 K2 O10A 99.2(3) . 7 ?
O7A K2 O10A 163.3(4) . 7 ?
O4A K2 O10A 121.2(3) 6_565 7 ?
OW7 K2 O7B 171(3) 7_565 7 ?
OW3 K2 O7B 118.4(3) . 7 ?
O7A K2 O7B 90.3(2) . 7 ?
O4A K2 O7B 93.0(2) 6_565 7 ?
O10A K2 O7B 81.4(2) 7 7 ?
OW7 K2 C10A 114(3) 7_565 7 ?
OW3 K2 C10A 115.4(3) . 7 ?
O7A K2 C10A 149.8(3) . 7 ?
O4A K2 C10A 110.8(3) 6_565 7 ?
O10A K2 C10A 22.90(15) 7 7 ?
O7B K2 C10A 60.06(18) 7 7 ?
OW7 K2 O10B 117(3) 7_565 7 ?
OW3 K2 O10B 138.6(3) . 7 ?
O7A K2 O10B 139.6(2) . 7 ?
O4A K2 O10B 88.1(2) 6_565 7 ?
O10A K2 O10B 42.24(16) 7 7 ?
O7B K2 O10B 54.35(15) 7 7 ?
C10A K2 O10B 23.16(14) 7 7 ?
OW7 K2 OW4 78(3) 7_565 7_565 ?
OW3 K2 OW4 145.6(3) . 7_565 ?
O7A K2 OW4 125.9(3) . 7_565 ?
O4A K2 OW4 52.4(2) 6_565 7_565 ?
O10A K2 OW4 69.3(2) 7 7_565 ?
O7B K2 OW4 92.6(2) 7 7_565 ?
C10A K2 OW4 65.6(2) 7 7_565 ?
O10B K2 OW4 49.12(16) 7 7_565 ?
OW7 K2 K1 125(3) 7_565 . ?
OW3 K2 K1 118.1(3) . . ?
O7A K2 K1 48.56(14) . . ?
O4A K2 K1 50.54(15) 6_565 . ?
O10A K2 K1 132.6(2) 7 . ?
O7B K2 K1 56.12(13) 7 . ?
C10A K2 K1 109.8(2) 7 . ?
O10B K2 K1 91.97(17) 7 . ?
OW4 K2 K1 90.7(2) 7_565 . ?
OW7 K2 K1 115(3) 7_565 7 ?
OW3 K2 K1 47.6(2) . 7 ?
O7A K2 K1 52.52(17) . 7 ?
O4A K2 K1 123.7(2) 6_565 7 ?
O10A K2 K1 111.0(3) 7 7 ?
O7B K2 K1 74.41(18) 7 7 ?
C10A K2 K1 109.0(2) 7 7 ?
O10B K2 K1 121.5(2) 7 7 ?
OW4 K2 K1 166.6(2) 7_565 7 ?
K1 K2 K1 79.40(14) . 7 ?
OW7 K2 K2 4(3) 7_565 7_565 ?
OW3 K2 K2 66.2(2) . 7_565 ?
O7A K2 K2 96.8(3) . 7_565 ?
O4A K2 K2 87.0(3) 6_565 7_565 ?
O10A K2 K2 92.3(2) 7 7_565 ?
O7B K2 K2 172.7(4) 7 7_565 ?
C10A K2 K2 113.1(3) 7 7_565 ?
O10B K2 K2 118.3(3) 7 7_565 ?
OW4 K2 K2 81.6(3) 7_565 7_565 ?
K1 K2 K2 128.0(3) . 7_565 ?
K1 K2 K2 111.6(3) 7 7_565 ?
C12 N1 C1 111.3(5) . . ?
C12 N1 C2 110.6(5) . . ?
C1 N1 C2 108.2(5) . . ?
C12 N1 Tm 112.0(3) . . ?
C1 N1 Tm 104.5(4) . . ?
C2 N1 Tm 110.1(4) . . ?
C4 N4 C3 112.0(5) . . ?
C4 N4 C5 107.5(5) . . ?
C3 N4 C5 110.1(5) . . ?
C4 N4 Tm 104.9(4) . . ?
C3 N4 Tm 111.6(4) . . ?
C5 N4 Tm 110.5(4) . . ?
C8 N7 C7 108.5(5) . . ?
C8 N7 C6 110.1(5) . . ?
C7 N7 C6 110.9(5) . . ?
C8 N7 Tm 110.7(4) . . ?
C7 N7 Tm 104.5(3) . . ?
C6 N7 Tm 112.0(3) . . ?
C9 N10 C10 110.4(5) . . ?
C9 N10 C11 110.0(5) . . ?
C10 N10 C11 108.8(5) . . ?
C9 N10 Tm 112.7(4) . . ?
C10 N10 Tm 104.8(3) . . ?
C11 N10 Tm 110.0(3) . . ?
C1A O1A K1 118.2(5) . 6_556 ?
C1A O1B Tm 121.3(4) . . ?
C4A O4A K1 120.8(4) . 6_566 ?
C4A O4A K2 144.7(5) . 6_566 ?
K1 O4A K2 78.81(17) 6_566 6_566 ?
C4A O4B Tm 122.1(4) . . ?
C4A O4B K1 126.2(4) . 7 ?
Tm O4B K1 110.82(15) . 7 ?
C7A O7A K1 132.7(4) . . ?
C7A O7A K2 145.7(4) . . ?
K1 O7A K2 81.63(19) . . ?
C7A O7A K1 84.0(4) . 7 ?
K1 O7A K1 109.84(16) . 7 ?
K2 O7A K1 81.8(2) . 7 ?
C7A O7B Tm 121.4(3) . . ?
C7A O7B K2 120.6(4) . 7 ?
Tm O7B K2 117.1(2) . 7 ?
C7A O7B K1 81.8(3) . 7 ?
Tm O7B K1 106.78(14) . 7 ?
K2 O7B K1 73.08(16) 7 7 ?
C10A O10B Tm 118.7(4) . . ?
C10A O10B K2 72.7(4) . 7 ?
Tm O10B K2 103.38(18) . 7 ?
C10A O10A K2 94.2(4) . 7 ?
N1 C1 C1A 111.5(5) . . ?
C3 C2 N1 112.2(5) . . ?
N4 C3 C2 111.1(5) . . ?
N4 C4 C4A 111.1(5) . . ?
C6 C5 N4 112.4(5) . . ?
N7 C6 C5 111.4(5) . . ?
N7 C7 C7A 110.9(5) . . ?
N7 C8 C9 112.3(5) . . ?
N10 C9 C8 110.2(5) . . ?
N10 C10 C10A 112.6(5) . . ?
N10 C11 C12 111.7(5) . . ?
N1 C12 C11 111.9(5) . . ?
O1A C1A O1B 125.3(7) . . ?
O1A C1A C1 118.5(7) . . ?
O1B C1A C1 116.2(5) . . ?
O4A C4A O4B 124.1(6) . . ?
O4A C4A C4 119.1(5) . . ?
O4B C4A C4 116.8(5) . . ?
O7A C7A O7B 124.5(6) . . ?
O7A C7A C7 118.0(6) . . ?
O7B C7A C7 117.4(5) . . ?
O7A C7A K1 73.2(3) . 7 ?
O7B C7A K1 74.9(3) . 7 ?
C7 C7A K1 123.4(4) . 7 ?
O10A C10A O10B 124.7(6) . . ?
O10A C10A C10 118.9(6) . . ?
O10B C10A C10 116.3(5) . . ?
O10A C10A K2 62.9(4) . 7 ?
O10B C10A K2 84.1(4) . 7 ?
C10 C10A K2 125.0(4) . 7 ?
K2 OW3 K1 86.2(2) . 7 ?
K1 OW4 K2 141.9(2) 6_566 7_565 ?

loop_
_geom_bond_atom_site_label_1
_geom_bond_atom_site_label_2
_geom_bond_distance
_geom_bond_site_symmetry_2
_geom_bond_publ_flag
Tm O1B 2.269(4) . ?
Tm O7B 2.277(4) . ?
Tm O10B 2.282(4) . ?
Tm O4B 2.287(4) . ?
Tm N1 2.520(5) . ?
Tm N10 2.532(4) . ?
Tm N4 2.532(5) . ?
Tm N7 2.534(5) . ?
Tm K1 4.3382(18) 7 ?
Tm K2 4.417(6) 7 ?
K1 O7A 2.701(5) . ?
K1 OW4 2.784(6) 6_565 ?
K1 O4A 2.805(5) 6_565 ?
K1 O1A 2.817(6) 6 ?
K1 OW3 2.818(8) 7 ?
K1 O4B 2.962(4) 7 ?
K1 O7A 3.052(5) 7 ?
K1 O7B 3.093(4) 7 ?
K1 C7A 3.171(6) 7 ?
K1 K2 3.565(6) . ?
K1 K2 3.807(9) 7 ?
K1 Tm 4.3382(18) 7 ?
K2 OW7 0.58(2) 7_565 ?
K2 OW3 2.751(11) . ?
K2 O7A 2.752(8) . ?
K2 O4A 2.810(9) 6_565 ?
K2 O10A 2.819(9) 7 ?
K2 O7B 2.888(7) 7 ?
K2 C10A 3.158(9) 7 ?
K2 O10B 3.291(8) 7 ?
K2 OW4 3.419(10) 7_565 ?
K2 K1 3.807(9) 7 ?
K2 K2 4.238(11) 7_565 ?
N1 C12 1.466(8) . ?
N1 C1 1.481(8) . ?
N1 C2 1.500(8) . ?
N4 C4 1.476(8) . ?
N4 C3 1.491(8) . ?
N4 C5 1.498(8) . ?
N7 C8 1.482(8) . ?
N7 C7 1.481(8) . ?
N7 C6 1.485(8) . ?
N10 C9 1.477(8) . ?
N10 C10 1.483(8) . ?
N10 C11 1.491(8) . ?
O1A C1A 1.228(8) . ?
O1A K1 2.817(6) 6_556 ?
O1B C1A 1.286(8) . ?
O4A C4A 1.237(7) . ?
O4A K1 2.805(6) 6_566 ?
O4A K2 2.810(9) 6_566 ?
O4B C4A 1.275(7) . ?
O4B K1 2.962(4) 7 ?
O7A C7A 1.235(7) . ?
O7A K1 3.052(5) 7 ?
O7B C7A 1.268(7) . ?
O7B K2 2.888(7) 7 ?
O7B K1 3.093(4) 7 ?
O10B C10A 1.301(7) . ?
O10B K2 3.291(8) 7 ?
O10A C10A 1.232(8) . ?
O10A K2 2.819(9) 7 ?
C1 C1A 1.508(10) . ?
C2 C3 1.497(10) . ?
C4 C4A 1.513(9) . ?
C5 C6 1.497(10) . ?
C7 C7A 1.517(8) . ?
C8 C9 1.499(10) . ?
C10 C10A 1.500(9) . ?
C11 C12 1.512(9) . ?
C7A K1 3.171(6) 7 ?
C10A K2 3.158(9) 7 ?
OW3 K1 2.818(8) 7 ?
OW4 K1 2.784(6) 6_566 ?
OW4 K2 3.419(10) 7_565 ?
OW7 K2 0.58(2) 7_565 ?
